data_2241787
loop_
_publ_author_name
'Yu, Shan-Shan'
'Zhang, Hui'

_publ_section_title
;
 Crystal structure of bis(1-hexyl-<i>N</i>,<i>N</i>-dimethylpyridinium)
 bis(maleonitriledithiolato)nickelate(II)
;
_journal_coeditor_code ZS2364
_journal_issue 8
_journal_name_full 'Acta Crystallographica Section E'
_journal_page_first 1197
_journal_page_last 1200
_journal_paper_doi 10.1107/S2056989016011191
_journal_volume 72
_journal_year 2016
_chemical_formula_iupac '(C13 H23 N2)2 [Ni (C4 N2 S2)2]'
_chemical_formula_moiety '2(C13 H23 N2 +), C8 N4 Ni S4 2-'
_chemical_formula_sum 'C34 H46 N8 Ni S4'
_chemical_formula_weight 753.72
_chemical_name_common
;
Bis(1-hexyl-<i>N</i>,<i>N</i>-dimethylpyridinium)
bis(maleonitriledithiolato)nickelate(II)
;
_space_group_IT_number 14
_symmetry_cell_setting monoclinic
_symmetry_space_group_name_Hall '-P 2ybc'
_symmetry_space_group_name_H-M 'P 1 21/c 1'
_atom_sites_solution_hydrogens geom
_atom_sites_solution_primary direct
_atom_sites_solution_secondary difmap
_audit_creation_method SHELXL-97
_cell_angle_alpha 90.00
_cell_angle_beta 102.560(2)
_cell_angle_gamma 90.00
_cell_formula_units_Z 2
_cell_length_a 14.241(2)
_cell_length_b 8.7129(14)
_cell_length_c 16.393(3)
_cell_measurement_reflns_used 773
_cell_measurement_temperature 296(2)
_cell_measurement_theta_max 21.238
_cell_measurement_theta_min 2.608
_cell_volume 1985.4(6)
_computing_cell_refinement
;
SMART (Bruker, 2000)
;
_computing_data_collection
;
SMART (Bruker, 2000)
;
_computing_data_reduction
;
SAINT (Bruker, 2000)
;
_computing_molecular_graphics
;
SHELXTL (Sheldrick, 2008)
;
_computing_publication_material
;
SHELXTL (Sheldrick, 2008)
;
_computing_structure_refinement
;
SHELXL97 (Sheldrick, 2008)
;
_computing_structure_solution
;
SHELXS97 (Sheldrick, 2008)
;
_diffrn_ambient_temperature 296(2)
_diffrn_measured_fraction_theta_full 0.993
_diffrn_measured_fraction_theta_max 0.993
_diffrn_measurement_device_type 'Bruker SMART CCD area-detector'
_diffrn_measurement_method 'phi and omega scans'
_diffrn_radiation_monochromator graphite
_diffrn_radiation_source 'fine-focus sealed tube'
_diffrn_radiation_type MoK\a
_diffrn_radiation_wavelength 0.71073
_diffrn_reflns_av_R_equivalents 0.0648
_diffrn_reflns_av_sigmaI/netI 0.0601
_diffrn_reflns_limit_h_max 17
_diffrn_reflns_limit_h_min -18
_diffrn_reflns_limit_k_max 11
_diffrn_reflns_limit_k_min -11
_diffrn_reflns_limit_l_max 20
_diffrn_reflns_limit_l_min -21
_diffrn_reflns_number 16992
_diffrn_reflns_theta_full 27.54
_diffrn_reflns_theta_max 27.54
_diffrn_reflns_theta_min 1.46
_diffrn_standards_number 0
_exptl_absorpt_coefficient_mu 0.733
_exptl_absorpt_correction_T_max 0.903
_exptl_absorpt_correction_T_min 0.811
_exptl_absorpt_correction_type multi-scan
_exptl_absorpt_process_details
;
(SADABS; Bruker, 2000)
;
_exptl_crystal_colour red
_exptl_crystal_density_diffrn 1.261
_exptl_crystal_density_method 'not measured'
_exptl_crystal_description prism
_exptl_crystal_F_000 796
_exptl_crystal_size_max 0.40
_exptl_crystal_size_mid 0.20
_exptl_crystal_size_min 0.20
_refine_diff_density_max 0.283
_refine_diff_density_min -0.472
_refine_ls_extinction_method none
_refine_ls_goodness_of_fit_ref 0.996
_refine_ls_hydrogen_treatment constr
_refine_ls_matrix_type full
_refine_ls_number_parameters 217
_refine_ls_number_reflns 4553
_refine_ls_number_restraints 0
_refine_ls_restrained_S_all 0.996
_refine_ls_R_factor_all 0.0829
_refine_ls_R_factor_gt 0.0467
_refine_ls_shift/su_max 0.000
_refine_ls_shift/su_mean 0.000
_refine_ls_structure_factor_coef Fsqd
_refine_ls_weighting_details 'calc w=1/[\s^2^(Fo^2^)+(0.0734P)^2^] where P=(Fo^2^+2Fc^2^)/3'
_refine_ls_weighting_scheme calc
_refine_ls_wR_factor_gt 0.1147
_refine_ls_wR_factor_ref 0.1423
_reflns_number_gt 2772
_reflns_number_total 4553
_reflns_threshold_expression 'I >2\s(I)'
_cod_data_source_file zs2364sup1.cif
_cod_data_source_block I
_cod_original_sg_symbol_H-M 'P 21/c'
_cod_database_code 2241787

loop_
_symmetry_equiv_pos_as_xyz
'x, y, z'
'-x, y+1/2, -z+1/2'
'-x, -y, -z'
'x, -y-1/2, z-1/2'

loop_
_atom_site_type_symbol
_atom_site_label
_atom_site_fract_x
_atom_site_fract_y
_atom_site_fract_z
_atom_site_U_iso_or_equiv
_atom_site_adp_type
_atom_site_calc_flag
_atom_site_refinement_flags
_atom_site_occupancy
_atom_site_symmetry_multiplicity
Ni Ni1 0.5000 0.0000 0.0000 0.05898(18) Uani d S 1 2
S S1 0.54081(6) 0.24019(9) 0.02097(5) 0.0763(2) Uani d . 1 1
S S2 0.64932(5) -0.07007(9) 0.01137(5) 0.0720(2) Uani d . 1 1
N N1 0.7570(3) 0.4849(4) 0.0913(2) 0.1208(12) Uani d . 1 1
N N2 0.8973(2) 0.0748(5) 0.0871(2) 0.1362(13) Uani d . 1 1
N N3 0.55955(17) 0.9719(2) 0.27888(15) 0.0658(6) Uani d . 1 1
N N4 0.83752(17) 0.8050(3) 0.34593(14) 0.0743(6) Uani d . 1 1
C C1 0.7170(3) 0.3720(4) 0.07145(18) 0.0856(9) Uani d . 1 1
C C2 0.6657(2) 0.2325(3) 0.04658(16) 0.0705(7) Uani d . 1 1
C C3 0.7121(2) 0.0976(4) 0.04262(16) 0.0689(7) Uani d . 1 1
C C4 0.8156(3) 0.0868(4) 0.0665(2) 0.0921(10) Uani d . 1 1
C C5 0.0487(3) 0.6987(5) 0.1394(3) 0.1196(13) Uani d . 1 1
H H5A 0.0644 0.6439 0.0933 0.179 Uiso calc R 1 1
H H5B -0.0169 0.7329 0.1244 0.179 Uiso calc R 1 1
H H5C 0.0568 0.6322 0.1871 0.179 Uiso calc R 1 1
C C6 0.1144(2) 0.8359(4) 0.1604(2) 0.0938(10) Uani d . 1 1
H H6A 0.1027 0.9054 0.1130 0.113 Uiso calc R 1 1
H H6B 0.0982 0.8898 0.2072 0.113 Uiso calc R 1 1
C C7 0.2197(2) 0.7958(4) 0.1820(2) 0.0845(9) Uani d . 1 1
H H7A 0.2355 0.7409 0.1353 0.101 Uiso calc R 1 1
H H7B 0.2312 0.7268 0.2296 0.101 Uiso calc R 1 1
C C8 0.2867(2) 0.9327(3) 0.20257(19) 0.0748(8) Uani d . 1 1
H H8A 0.2693 0.9910 0.2475 0.090 Uiso calc R 1 1
H H8B 0.2785 0.9990 0.1540 0.090 Uiso calc R 1 1
C C9 0.39199(19) 0.8855(3) 0.22865(18) 0.0716(7) Uani d . 1 1
H H9A 0.3997 0.8152 0.2756 0.086 Uiso calc R 1 1
H H9B 0.4103 0.8316 0.1827 0.086 Uiso calc R 1 1
C C10 0.4579(2) 1.0208(3) 0.2530(2) 0.0779(8) Uani d . 1 1
H H10A 0.4510 1.0907 0.2060 0.093 Uiso calc R 1 1
H H10B 0.4395 1.0754 0.2987 0.093 Uiso calc R 1 1
C C11 0.6025(2) 0.9523(3) 0.36010(17) 0.0683(7) Uani d . 1 1
H H11 0.5689 0.9780 0.4008 0.082 Uiso calc R 1 1
C C12 0.6928(2) 0.8963(3) 0.38405(16) 0.0677(7) Uani d . 1 1
H H12 0.7193 0.8825 0.4406 0.081 Uiso calc R 1 1
C C13 0.7480(2) 0.8581(3) 0.32450(16) 0.0626(7) Uani d . 1 1
C C14 0.8852(2) 0.7825(5) 0.4335(2) 0.1024(11) Uani d . 1 1
H H14A 0.8845 0.8770 0.4635 0.154 Uiso calc R 1 1
H H14B 0.9505 0.7509 0.4370 0.154 Uiso calc R 1 1
H H14C 0.8519 0.7048 0.4577 0.154 Uiso calc R 1 1
C C15 0.8934(2) 0.7713(4) 0.2824(2) 0.0950(10) Uani d . 1 1
H H15A 0.8617 0.6922 0.2457 0.143 Uiso calc R 1 1
H H15B 0.9567 0.7374 0.3094 0.143 Uiso calc R 1 1
H H15C 0.8983 0.8624 0.2506 0.143 Uiso calc R 1 1
C C16 0.7002(2) 0.8802(3) 0.23995(16) 0.0669(7) Uani d . 1 1
H H16 0.7318 0.8563 0.1975 0.080 Uiso calc R 1 1
C C17 0.6098(2) 0.9351(3) 0.22026(17) 0.0706(7) Uani d . 1 1
H H17 0.5806 0.9484 0.1642 0.085 Uiso calc R 1 1

loop_
_atom_site_aniso_label
_atom_site_aniso_U_11
_atom_site_aniso_U_22
_atom_site_aniso_U_33
_atom_site_aniso_U_12
_atom_site_aniso_U_13
_atom_site_aniso_U_23
Ni1 0.0627(3) 0.0692(3) 0.0450(3) 0.0056(2) 0.0115(2) -0.00043(19)
S1 0.0775(5) 0.0704(4) 0.0804(5) 0.0057(4) 0.0161(4) -0.0003(4)
S2 0.0666(5) 0.0811(5) 0.0697(4) 0.0073(4) 0.0176(3) -0.0089(4)
N1 0.154(3) 0.104(2) 0.096(2) -0.047(2) 0.011(2) -0.0003(17)
N2 0.068(2) 0.163(3) 0.170(4) 0.001(2) 0.008(2) -0.009(3)
N3 0.0689(15) 0.0638(13) 0.0647(14) 0.0041(11) 0.0145(11) 0.0064(10)
N4 0.0661(15) 0.0834(16) 0.0719(15) -0.0009(12) 0.0114(12) 0.0088(12)
C1 0.100(2) 0.095(2) 0.0589(17) -0.018(2) 0.0110(16) 0.0051(16)
C2 0.0776(19) 0.0844(19) 0.0497(15) -0.0099(16) 0.0145(13) 0.0027(13)
C3 0.0636(17) 0.094(2) 0.0504(15) -0.0048(15) 0.0156(13) 0.0020(13)
C4 0.075(2) 0.107(3) 0.093(2) -0.006(2) 0.0149(18) -0.0019(19)
C5 0.092(3) 0.121(3) 0.138(3) -0.001(2) 0.008(2) -0.024(3)
C6 0.080(2) 0.093(2) 0.105(2) 0.0158(18) 0.0139(19) -0.0008(19)
C7 0.078(2) 0.083(2) 0.090(2) 0.0143(17) 0.0131(16) -0.0048(17)
C8 0.0730(19) 0.0747(17) 0.0780(19) 0.0143(15) 0.0193(15) 0.0096(15)
C9 0.0698(18) 0.0703(17) 0.0746(18) 0.0099(14) 0.0154(14) 0.0063(14)
C10 0.073(2) 0.0718(18) 0.088(2) 0.0142(15) 0.0168(17) 0.0060(15)
C11 0.081(2) 0.0683(16) 0.0592(17) -0.0066(14) 0.0231(15) -0.0001(13)
C12 0.080(2) 0.0693(16) 0.0517(15) -0.0069(14) 0.0110(13) 0.0076(12)
C13 0.0690(18) 0.0560(14) 0.0618(16) -0.0084(13) 0.0117(13) 0.0048(12)
C14 0.083(2) 0.122(3) 0.090(2) 0.008(2) -0.0071(18) 0.019(2)
C15 0.074(2) 0.100(2) 0.113(3) 0.0033(18) 0.0271(19) 0.007(2)
C16 0.0720(18) 0.0781(17) 0.0531(15) 0.0012(14) 0.0196(13) 0.0047(12)
C17 0.078(2) 0.0781(17) 0.0551(15) 0.0001(15) 0.0140(14) 0.0096(13)

loop_
_atom_type_symbol
_atom_type_description
_atom_type_scat_dispersion_real
_atom_type_scat_dispersion_imag
_atom_type_scat_source
C C 0.0033 0.0016 'International Tables Vol C Tables 4.2.6.8 and 6.1.1.4'
H H 0.0000 0.0000 'International Tables Vol C Tables 4.2.6.8 and 6.1.1.4'
N N 0.0061 0.0033 'International Tables Vol C Tables 4.2.6.8 and 6.1.1.4'
S S 0.1246 0.1234 'International Tables Vol C Tables 4.2.6.8 and 6.1.1.4'
Ni Ni 0.3393 1.1124 'International Tables Vol C Tables 4.2.6.8 and 6.1.1.4'

loop_
_geom_angle_atom_site_label_1
_geom_angle_atom_site_label_2
_geom_angle_atom_site_label_3
_geom_angle_site_symmetry_1
_geom_angle_site_symmetry_3
_geom_angle
_geom_angle_publ_flag
Ni1 S1 C2 . . 103.00(9) no
Ni1 S2 C3 . . 102.72(11) no
S1 Ni1 S2 . . 91.93(3) no
S1 Ni1 S1 . 3_655 180.00 no
S1 Ni1 S2 . 3_655 88.07(3) no
S1 Ni1 S2 3_655 . 88.07(3) no
S2 Ni1 S2 . 3_655 180.00 no
S1 Ni1 S2 3_655 3_655 91.93(3) no
C11 N3 C17 . . 118.3(2) no
C10 N3 C11 . . 121.6(2) no
C10 N3 C17 . . 120.0(2) no
C14 N4 C15 . . 117.5(2) no
C13 N4 C14 . . 121.3(2) no
C13 N4 C15 . . 121.2(2) no
N1 C1 C2 . . 179.1(4) no
C1 C2 C3 . . 121.7(3) no
S1 C2 C1 . . 117.9(2) no
S1 C2 C3 . . 120.4(2) no
C2 C3 C4 . . 121.5(3) no
S2 C3 C2 . . 121.3(2) no
S2 C3 C4 . . 117.2(3) no
N2 C4 C3 . . 177.9(4) no
C5 C6 C7 . . 114.0(3) no
C6 C7 C8 . . 114.6(3) no
C7 C8 C9 . . 112.5(2) no
C8 C9 C10 . . 112.4(2) no
N3 C10 C9 . . 111.4(2) no
N3 C11 C12 . . 122.1(3) no
C11 C12 C13 . . 121.3(2) no
N4 C13 C12 . . 122.8(2) no
N4 C13 C16 . . 122.3(2) no
C12 C13 C16 . . 114.9(3) no
C13 C16 C17 . . 120.9(3) no
N3 C17 C16 . . 122.6(3) no
C6 C5 H5A . . 110.00 no
C6 C5 H5B . . 109.00 no
C6 C5 H5C . . 109.00 no
H5A C5 H5B . . 109.00 no
H5A C5 H5C . . 109.00 no
H5B C5 H5C . . 110.00 no
C5 C6 H6A . . 109.00 no
C5 C6 H6B . . 109.00 no
C7 C6 H6A . . 109.00 no
C7 C6 H6B . . 109.00 no
H6A C6 H6B . . 108.00 no
C6 C7 H7A . . 109.00 no
C6 C7 H7B . . 109.00 no
C8 C7 H7A . . 109.00 no
C8 C7 H7B . . 109.00 no
H7A C7 H7B . . 108.00 no
C7 C8 H8A . . 109.00 no
C7 C8 H8B . . 109.00 no
C9 C8 H8A . . 109.00 no
C9 C8 H8B . . 109.00 no
H8A C8 H8B . . 108.00 no
C8 C9 H9A . . 109.00 no
C8 C9 H9B . . 109.00 no
C10 C9 H9A . . 109.00 no
C10 C9 H9B . . 109.00 no
H9A C9 H9B . . 108.00 no
N3 C10 H10A . . 109.00 no
N3 C10 H10B . . 109.00 no
C9 C10 H10A . . 109.00 no
C9 C10 H10B . . 109.00 no
H10A C10 H10B . . 108.00 no
N3 C11 H11 . . 119.00 no
C12 C11 H11 . . 119.00 no
C11 C12 H12 . . 119.00 no
C13 C12 H12 . . 119.00 no
N4 C14 H14A . . 109.00 no
N4 C14 H14B . . 110.00 no
N4 C14 H14C . . 110.00 no
H14A C14 H14B . . 109.00 no
H14A C14 H14C . . 109.00 no
H14B C14 H14C . . 109.00 no
N4 C15 H15A . . 109.00 no
N4 C15 H15B . . 109.00 no
N4 C15 H15C . . 109.00 no
H15A C15 H15B . . 110.00 no
H15A C15 H15C . . 109.00 no
H15B C15 H15C . . 109.00 no
C13 C16 H16 . . 120.00 no
C17 C16 H16 . . 120.00 no
N3 C17 H17 . . 119.00 no
C16 C17 H17 . . 119.00 no

loop_
_geom_bond_atom_site_label_1
_geom_bond_atom_site_label_2
_geom_bond_site_symmetry_2
_geom_bond_distance
_geom_bond_publ_flag
Ni1 S1 . 2.1791(9) no
Ni1 S2 . 2.1810(8) no
Ni1 S1 3_655 2.1791(9) no
Ni1 S2 3_655 2.1810(8) no
S1 C2 . 1.738(3) no
S2 C3 . 1.731(3) no
N1 C1 . 1.148(5) no
N2 C4 . 1.144(5) no
N3 C10 . 1.480(4) no
N3 C11 . 1.350(4) no
N3 C17 . 1.356(4) no
N4 C14 . 1.462(4) no
N4 C15 . 1.471(4) no
N4 C13 . 1.330(4) no
C1 C2 . 1.431(5) no
C2 C3 . 1.357(4) no
C3 C4 . 1.444(5) no
C5 C6 . 1.511(6) no
C6 C7 . 1.505(4) no
C7 C8 . 1.519(4) no
C8 C9 . 1.524(4) no
C9 C10 . 1.506(4) no
C11 C12 . 1.351(4) no
C12 C13 . 1.420(4) no
C13 C16 . 1.418(4) no
C16 C17 . 1.345(4) no
C5 H5A . 0.9600 no
C5 H5B . 0.9600 no
C5 H5C . 0.9600 no
C6 H6A . 0.9700 no
C6 H6B . 0.9700 no
C7 H7A . 0.9700 no
C7 H7B . 0.9700 no
C8 H8A . 0.9700 no
C8 H8B . 0.9700 no
C9 H9A . 0.9700 no
C9 H9B . 0.9700 no
C10 H10A . 0.9700 no
C10 H10B . 0.9700 no
C11 H11 . 0.9300 no
C12 H12 . 0.9300 no
C14 H14A . 0.9600 no
C14 H14B . 0.9600 no
C14 H14C . 0.9600 no
C15 H15A . 0.9600 no
C15 H15B . 0.9600 no
C15 H15C . 0.9600 no
C16 H16 . 0.9300 no
C17 H17 . 0.9300 no

loop_
_geom_torsion_atom_site_label_1
_geom_torsion_atom_site_label_2
_geom_torsion_atom_site_label_3
_geom_torsion_atom_site_label_4
_geom_torsion_site_symmetry_1
_geom_torsion
_geom_torsion_publ_flag
S2 Ni1 S1 C2 . -6.92(10) no
S2 Ni1 S1 C2 3_655 173.09(10) no
S1 Ni1 S2 C3 . 7.10(10) no
S1 Ni1 S2 C3 3_655 -172.90(10) no
Ni1 S1 C2 C1 . -174.9(2) no
Ni1 S1 C2 C3 . 5.3(2) no
Ni1 S2 C3 C2 . -6.1(2) no
Ni1 S2 C3 C4 . 172.2(2) no
C17 N3 C11 C12 . -0.6(4) no
C10 N3 C17 C16 . -175.5(2) no
C11 N3 C17 C16 . 0.0(4) no
C10 N3 C11 C12 . 174.8(2) no
C11 N3 C10 C9 . -96.8(3) no
C17 N3 C10 C9 . 78.5(3) no
C14 N4 C13 C12 . 0.0(4) no
C15 N4 C13 C16 . 2.2(4) no
C14 N4 C13 C16 . -179.7(3) no
C15 N4 C13 C12 . -178.1(3) no
S1 C2 C3 S2 . 0.5(3) no
S1 C2 C3 C4 . -177.7(2) no
C1 C2 C3 S2 . -179.3(2) no
C1 C2 C3 C4 . 2.5(4) no
C5 C6 C7 C8 . 179.5(3) no
C6 C7 C8 C9 . 176.8(3) no
C7 C8 C9 C10 . -177.2(3) no
C8 C9 C10 N3 . 179.4(2) no
N3 C11 C12 C13 . 1.3(4) no
C11 C12 C13 N4 . 178.9(3) no
C11 C12 C13 C16 . -1.3(4) no
N4 C13 C16 C17 . -179.6(3) no
C12 C13 C16 C17 . 0.7(4) no
C13 C16 C17 N3 . -0.1(4) no

_cod_database_fobs_code 2241787
